data_2300499
loop_
_publ_author_name
'Orayech, B.'
'Faik, A.'
'L\'opez, G. A.'
'Fabelo, O.'
'Igartua, J. M.'

_publ_section_title
;
 Mode-crystallography analysis of the crystal structures and the low- and
 high-temperature phase transitions in Na~0.5~K~0.5~NbO~3~
;
_journal_coeditor_code NB5132
_journal_issue 2
_journal_name_full 'Journal of Applied Crystallography'
_journal_page_first
;
;
_journal_paper_doi 10.1107/S1600576715000941
_journal_volume 48
_journal_year 2015
_chemical_formula_structural 'Na K (Nb O)3'
_chemical_formula_sum 'K0.5 Na0.5 Nb O3'
_chemical_formula_weight 171.94
_chemical_name_common 'Sodium Potassium Niobate oxide'
_chemical_name_systematic 'Sodium Potassium Niobate oxide'
_space_group_IT_number 38
_symmetry_cell_setting orthorhombic
_symmetry_space_group_name_Hall 'A 2 -2'
_symmetry_space_group_name_H-M 'A m m 2'
_cell_angle_alpha 90.00000
_cell_angle_beta 90.00000
_cell_angle_gamma 90.00000
_cell_formula_units_Z 2
_cell_length_a 3.9443(3)
_cell_length_b 5.6425(6)
_cell_length_c 5.6763(6)
_cell_measurement_temperature 295
_cell_volume 126.33(2)
_computing_structure_refinement FULLPROF
_diffrn_ambient_temperature 295
_diffrn_radiation_type 'Cu K\a'
_diffrn_radiation_wavelength 1.540560
_diffrn_source_target Cu
_pd_instr_location ' ?'
_pd_meas_2theta_range_inc 0.033344
_pd_meas_2theta_range_max 110.00202
_pd_meas_2theta_range_min 8.50000
_pd_meas_number_of_points 3046
_pd_meas_scan_method step
_pd_proc_2theta_range_inc 0.033344
_pd_proc_2theta_range_max 109.8246
_pd_proc_2theta_range_min 8.3226
_pd_proc_ls_background_function 'Set of experimental background points'
_pd_proc_ls_pref_orient_corr ' ?'
_pd_proc_ls_profile_function pseudo-Voigt
_pd_proc_ls_prof_R_factor 14.7186
_pd_proc_ls_prof_wR_expected 6.0316
_pd_proc_ls_prof_wR_factor 18.8044
_pd_proc_wavelength 1.540560
_pd_spec_mounting ' ?'
_refine_ls_number_parameters 6
_refine_ls_number_reflns 181
_refine_ls_number_restraints 0
_refine_ls_R_I_factor 20.2129
_cod_data_source_file nb5132sup1.cf
_cod_data_source_block II
_cod_depositor_comments
;
The following automatic conversions were performed:

'_symmetry_cell_setting' value 'Orthorhombic' changed to
'orthorhombic' according to
/usr/data/users/saulius/crontab/automatic-downloads/rss-feeds/IUCr/lib/dictionaries/cif_core.dic
dictionary named 'cif_core.dic' version 2.4.2 from 2011-04-26.

Automatic conversion script
Id: cif_fix_values 3008 2015-01-20 13:52:24Z robertas 
;
_cod_original_formula_sum 'K0.50 Na0.50 Nb1 O3'
_cod_database_code 2300499
_pd_proc_ls_prof_cr_factor 31.0684
_pd_proc_ls_prof_cwr_factor 30.6076
_pd_proc_ls_prof_cwr_expected 9.8175
_pd_proc_ls_prof_chi2 9.7197
_pd_proc_ls_prof_echi2 9.7197

loop_
_symmetry_equiv_pos_as_xyz
x,y,z
-x,-y,z
-x,y,z
x,-y,z
x,y+1/2,z+1/2
-x,-y+1/2,z+1/2
-x,y+1/2,z+1/2
x,-y+1/2,z+1/2

loop_
_atom_site_label
_atom_site_fract_x
_atom_site_fract_y
_atom_site_fract_z
_atom_site_U_iso_or_equiv
_atom_site_occupancy
_atom_site_adp_type
_atom_site_type_symbol
Na1 0.00000 0.00000 0.0453(11) 0.01092 0.50000 Uiso NA
K1 0.00000 0.00000 0.0453(11) 0.01092 0.50000 Uiso K
Nb1 0.50000 0.00000 0.5251(11) 0.00758 1.00000 Uiso NB
O1 0.00000 0.00000 0.4727(11) 0.00665 1.00000 Uiso O
O1_2 0.50000 0.7535(8) 0.2285(8) 0.00665 1.00000 Uiso O

loop_
_geom_angle_atom_site_label_1
_geom_angle_atom_site_label_2
_geom_angle_atom_site_label_3
_geom_angle
_geom_angle_site_symmetry_1
_geom_angle_site_symmetry_3
O1 Na1 O1 98.3(3) 1_555 5_544
O1 Na1 O1 98.3(3) 1_555 5_554
O1 Na1 O1_2 66.7(3) 1_555 1_445
O1 Na1 O1_2 66.7(3) 1_555 1_545
O1 Na1 O1_2 126.4(3) 1_555 5_444
O1 Na1 O1_2 126.4(3) 1_555 5_544
O1 Na1 O1 163.38(4) 5_544 5_554
O1 Na1 O1_2 62.19(13) 5_544 1_445
O1 Na1 O1_2 62.19(13) 5_544 1_545
O1 Na1 O1_2 125.52(19) 5_554 1_445
O1 Na1 O1_2 125.52(19) 5_554 1_545
O1 Na1 O1_2 56.41(13) 5_554 5_444
O1 Na1 O1_2 56.41(13) 5_554 5_544
O1_2 Na1 O1_2 97.27(12) 1_445 1_545
O1_2 Na1 O1_2 89.8(2) 1_445 5_444
O1_2 Na1 O1_2 166.9(2) 1_445 5_544
O1_2 Na1 O1_2 166.9(2) 1_545 5_444
O1_2 Na1 O1_2 89.8(2) 1_545 5_544
O1_2 Na1 O1_2 81.28(14) 5_444 5_544
O1 K1 O1 98.3(3) 1_555 5_544
O1 K1 O1 98.3(3) 1_555 5_554
O1 K1 O1_2 66.7(3) 1_555 1_445
O1 K1 O1_2 66.7(3) 1_555 1_545
O1 K1 O1_2 126.4(3) 1_555 5_444
O1 K1 O1_2 126.4(3) 1_555 5_544
O1 K1 O1 163.38(4) 5_544 5_554
O1 K1 O1_2 62.19(13) 5_544 1_445
O1 K1 O1_2 62.19(13) 5_544 1_545
O1 K1 O1_2 125.52(19) 5_554 1_445
O1 K1 O1_2 125.52(19) 5_554 1_545
O1 K1 O1_2 56.41(13) 5_554 5_444
O1 K1 O1_2 56.41(13) 5_554 5_544
O1_2 K1 O1_2 97.27(12) 1_445 1_545
O1_2 K1 O1_2 89.8(2) 1_445 5_444
O1_2 K1 O1_2 166.9(2) 1_445 5_544
O1_2 K1 O1_2 166.9(2) 1_545 5_444
O1_2 K1 O1_2 89.8(2) 1_545 5_544
O1_2 K1 O1_2 81.28(14) 5_444 5_544
O1 Nb1 O1 162.85(6) 1_555 1_655
O1 Nb1 O1_2 83.4(2) 1_555 1_545
O1 Nb1 O1_2 95.4(3) 1_555 5_545
O1 Nb1 O1_2 83.4(2) 1_655 1_545
O1 Nb1 O1_2 95.4(3) 1_655 5_545
O1_2 Nb1 O1_2 168.5(4) 1_545 5_545
O1 Nb1 O1_2 83.4(2) 1_555 1_545
O1 Nb1 O1_2 95.4(3) 1_555 5_545

loop_
_geom_bond_atom_site_label_1
_geom_bond_atom_site_label_2
_geom_bond_distance
_geom_bond_site_symmetry_2
Na1 O1 2.8512(13) 5_544
Na1 O1 2.8512(13) 5_554
Na1 O1_2 2.628(4) 1_445
Na1 O1_2 2.628(4) 1_545
Na1 O1_2 3.028(5) 5_444
Na1 O1_2 3.028(5) 5_544
Nb1 O1 1.9945(13) 1_555
Nb1 O1 1.9945(13) 1_655
Nb1 O1_2 2.184(7) 1_545
Nb1 O1_2 1.838(6) 5_545
Nb1 O1_2 1.838(6) 5_545
Nb1 O1_2 2.184(7) 1_545
K1 O1 2.8512(13) 5_544
K1 O1 2.8512(13) 5_554
K1 O1_2 2.628(4) 1_445
K1 O1_2 2.628(4) 1_545
K1 O1_2 3.028(5) 5_444
K1 O1_2 3.028(5) 5_544
